data_4060394
loop_
_publ_author_name
'Hodson, Bruce E.'
'McGrath, Thomas D.'
'Stone, F. Gordon A.'

_publ_section_title
;
  Synthesis of the 13-Vertex Rhodacarborane Anion [4-(1,2:5,6-\h-cod)-
  closo-4,1,6-RhC~2~B~10~H~12~]^-^ and its Reactions with Electrophiles
;
_journal_name_full Organometallics
_journal_paper_doi 10.1021/om049102e
_journal_year 2005
_chemical_formula_sum 'C49.5 H58 B10 N P2 Rh'
_chemical_formula_weight 939.92
_space_group_IT_number 15
_symmetry_cell_setting monoclinic
_symmetry_space_group_name_Hall '-C 2yc'
_symmetry_space_group_name_H-M 'C 1 2/c 1'
_cell_angle_alpha 90.00
_cell_angle_beta 128.431(4)
_cell_angle_gamma 90.00
_cell_formula_units_Z 8
_cell_length_a 39.741(3)
_cell_length_b 10.3844(10)
_cell_length_c 28.915(2)
_cell_measurement_temperature 110(2)
_cell_volume 9347.8(14)
_diffrn_ambient_temperature 110(2)
_exptl_crystal_density_diffrn 1.336
_cod_depositor_comments
;
The following automatic conversions were performed:
'_symmetry_cell_setting' value 'Monoclinic' changed to 'monoclinic'
according to '/home/saulius/struct/CIF-dictionaries/cif_core.dic'
dictionary named 'cif_core.dic' version 2.4.1 from 2010-06-29.

Automatic conversion script
Id: cif_fix_enum 1527 2010-12-29 10:47:43Z saulius 
;
_cod_original_sg_symbol_H-M 'C 2/c'
_cod_original_formula_sum 'C49.50 H58 B10 N P2 Rh'
_cod_database_code 4060394

loop_
_symmetry_equiv_pos_as_xyz
'x, y, z'
'-x, y, -z+1/2'
'x+1/2, y+1/2, z'
'-x+1/2, y+1/2, -z+1/2'
'-x, -y, -z'
'x, -y, z-1/2'
'-x+1/2, -y+1/2, -z'
'x+1/2, -y+1/2, z-1/2'

loop_
_atom_site_label
_atom_site_type_symbol
_atom_site_fract_x
_atom_site_fract_y
_atom_site_fract_z
_atom_site_U_iso_or_equiv
_atom_site_adp_type
_atom_site_occupancy
_atom_site_symmetry_multiplicity
_atom_site_calc_flag
_atom_site_refinement_flags
_atom_site_disorder_assembly
_atom_site_disorder_group
C1 C 0.10135(10) 0.2242(3) -0.00419(13) 0.0258(6) Uani 1 1 d . . .
H1 H 0.0756(13) 0.276(3) -0.0123(16) 0.064(11) Uiso 1 1 d . . .
B2 B 0.14037(11) 0.2224(3) 0.06212(15) 0.0247(7) Uani 1 1 d . . .
H2 H 0.1410(9) 0.281(2) 0.0928(11) 0.018(7) Uiso 1 1 d . . .
B3 B 0.09861(11) 0.1494(3) -0.05257(14) 0.0250(7) Uani 1 1 d . . .
H3 H 0.0686(9) 0.161(3) -0.1006(12) 0.027(7) Uiso 1 1 d . . .
Rh4 Rh 0.157747(7) 0.293391(18) 0.004827(8) 0.01670(7) Uani 1 1 d . . .
C41 C 0.14544(10) 0.4895(2) 0.02102(12) 0.0276(6) Uani 1 1 d . . .
H41A H 0.1331 0.4920 0.0424 0.033 Uiso 1 1 calc R . .
C42 C 0.19009(10) 0.4695(2) 0.05764(12) 0.0252(6) Uani 1 1 d . . .
H42A H 0.2036 0.4595 0.1003 0.030 Uiso 1 1 calc R . .
C43 C 0.21922(10) 0.5298(3) 0.04737(13) 0.0338(7) Uani 1 1 d . . .
H43A H 0.2473 0.5482 0.0860 0.041 Uiso 1 1 calc R . .
H43B H 0.2067 0.6128 0.0265 0.041 Uiso 1 1 calc R . .
C44 C 0.22627(11) 0.4440(3) 0.01109(14) 0.0352(7) Uani 1 1 d . . .
H44A H 0.2306 0.4995 -0.0127 0.042 Uiso 1 1 calc R . .
H44B H 0.2529 0.3934 0.0384 0.042 Uiso 1 1 calc R . .
C45 C 0.18964(11) 0.3525(3) -0.02972(13) 0.0320(7) Uani 1 1 d . . .
H45A H 0.1972 0.2800 -0.0445 0.038 Uiso 1 1 calc R . .
C46 C 0.14548(10) 0.3894(3) -0.06922(12) 0.0282(6) Uani 1 1 d . . .
H46A H 0.1278 0.3385 -0.1067 0.034 Uiso 1 1 calc R . .
C47 C 0.13150(11) 0.5291(3) -0.07598(13) 0.0374(8) Uani 1 1 d . . .
H47A H 0.1062 0.5446 -0.1176 0.045 Uiso 1 1 calc R . .
H47B H 0.1549 0.5858 -0.0669 0.045 Uiso 1 1 calc R . .
C48 C 0.12021(11) 0.5650(3) -0.03599(14) 0.0345(7) Uani 1 1 d . . .
H48A H 0.1258 0.6580 -0.0267 0.041 Uiso 1 1 calc R . .
H48B H 0.0892 0.5499 -0.0575 0.041 Uiso 1 1 calc R . .
B5 B 0.10243(11) 0.0595(3) 0.01018(14) 0.0244(7) Uani 1 1 d . . .
H5 H 0.0730(11) 0.028(3) 0.0035(13) 0.044(9) Uiso 1 1 d . . .
C6 C 0.18809(9) 0.1587(3) 0.08791(11) 0.0211(6) Uani 1 1 d . . .
H6 H 0.2082(9) 0.196(2) 0.1239(13) 0.021(7) Uiso 1 1 d . . .
B7 B 0.15015(10) 0.0998(3) -0.03475(13) 0.0208(6) Uani 1 1 d . . .
H7 H 0.1500(9) 0.096(3) -0.0718(12) 0.026(7) Uiso 1 1 d . . .
B8 B 0.11661(10) -0.0139(3) -0.03477(13) 0.0207(6) Uani 1 1 d . . .
H8 H 0.0947(9) -0.076(3) -0.0708(12) 0.027(8) Uiso 1 1 d . . .
B9 B 0.15521(10) 0.0559(3) 0.08848(14) 0.0218(6) Uani 1 1 d . . .
H9 H 0.1581(9) 0.042(3) 0.1292(12) 0.031(8) Uiso 1 1 d . . .
B10 B 0.19878(10) 0.1145(3) 0.04143(13) 0.0184(6) Uani 1 1 d . . .
H10 H 0.2322(9) 0.125(2) 0.0564(11) 0.025(7) Uiso 1 1 d . . .
B11 B 0.14268(10) -0.0646(3) 0.03833(13) 0.0210(6) Uani 1 1 d . . .
H11 H 0.1368(9) -0.159(3) 0.0478(11) 0.025(7) Uiso 1 1 d . . .
B12 B 0.19541(10) 0.0012(3) 0.08540(13) 0.0199(6) Uani 1 1 d . . .
H12 H 0.2247(9) -0.041(3) 0.1265(12) 0.025(7) Uiso 1 1 d . . .
B13 B 0.17262(10) -0.0372(3) 0.01163(13) 0.0202(6) Uani 1 1 d . . .
H13 H 0.1859(8) -0.113(2) 0.0044(10) 0.015(6) Uiso 1 1 d . . .
N1 N 0.13864(7) 0.57080(18) 0.70522(9) 0.0161(4) Uani 1 1 d . . .
P1 P 0.14382(2) 0.43360(6) 0.68570(3) 0.01454(14) Uani 1 1 d . . .
C11 C 0.19287(8) 0.4363(2) 0.69468(10) 0.0154(5) Uani 1 1 d . . .
C12 C 0.22233(9) 0.5361(3) 0.72551(11) 0.0237(6) Uani 1 1 d . . .
H12A H 0.2157 0.6067 0.7395 0.028 Uiso 1 1 calc R . .
C13 C 0.26138(10) 0.5321(3) 0.73574(13) 0.0312(7) Uani 1 1 d . . .
H13A H 0.2816 0.5997 0.7571 0.037 Uiso 1 1 calc R . .
C14 C 0.27103(9) 0.4297(3) 0.71495(12) 0.0260(6) Uani 1 1 d . . .
H14A H 0.2980 0.4265 0.7228 0.031 Uiso 1 1 calc R . .
C15 C 0.24140(9) 0.3323(3) 0.68287(12) 0.0247(6) Uani 1 1 d . . .
H15A H 0.2478 0.2637 0.6677 0.030 Uiso 1 1 calc R . .
C16 C 0.20240(8) 0.3344(2) 0.67275(11) 0.0192(5) Uani 1 1 d . . .
H16A H 0.1822 0.2670 0.6510 0.023 Uiso 1 1 calc R . .
C21 C 0.10019(8) 0.3973(2) 0.60915(10) 0.0155(5) Uani 1 1 d . . .
C22 C 0.09151(9) 0.2726(2) 0.58641(11) 0.0223(6) Uani 1 1 d . . .
H22A H 0.1078 0.2021 0.6118 0.027 Uiso 1 1 calc R . .
C23 C 0.05895(10) 0.2517(3) 0.52661(13) 0.0314(7) Uani 1 1 d . . .
H23A H 0.0525 0.1666 0.5113 0.038 Uiso 1 1 calc R . .
C24 C 0.03587(9) 0.3544(3) 0.48937(12) 0.0320(7) Uani 1 1 d . . .
H24A H 0.0137 0.3398 0.4485 0.038 Uiso 1 1 calc R . .
C25 C 0.04495(9) 0.4786(3) 0.51159(12) 0.0264(6) Uani 1 1 d . . .
H25A H 0.0293 0.5491 0.4858 0.032 Uiso 1 1 calc R . .
C26 C 0.07685(8) 0.5004(2) 0.57142(11) 0.0202(5) Uani 1 1 d . . .
H26A H 0.0828 0.5856 0.5866 0.024 Uiso 1 1 calc R . .
C31 C 0.14970(9) 0.3035(2) 0.73207(11) 0.0183(5) Uani 1 1 d . . .
C32 C 0.11712(9) 0.2164(2) 0.71524(13) 0.0243(6) Uani 1 1 d . . .
H32A H 0.0906 0.2186 0.6764 0.029 Uiso 1 1 calc R . .
C33 C 0.12398(10) 0.1258(3) 0.75614(14) 0.0315(7) Uani 1 1 d . . .
H33A H 0.1021 0.0654 0.7448 0.038 Uiso 1 1 calc R . .
C34 C 0.16231(11) 0.1237(3) 0.81281(13) 0.0344(7) Uani 1 1 d . . .
H34A H 0.1664 0.0628 0.8404 0.041 Uiso 1 1 calc R . .
C35 C 0.19491(11) 0.2099(3) 0.82984(13) 0.0317(7) Uani 1 1 d . . .
H35A H 0.2213 0.2078 0.8689 0.038 Uiso 1 1 calc R . .
C36 C 0.18871(10) 0.2986(2) 0.78961(11) 0.0246(6) Uani 1 1 d . . .
H36A H 0.2111 0.3570 0.8010 0.030 Uiso 1 1 calc R . .
P2 P 0.10958(2) 0.62431(6) 0.72137(3) 0.01419(14) Uani 1 1 d . . .
C51 C 0.07364(8) 0.5059(2) 0.71539(11) 0.0172(5) Uani 1 1 d . . .
C52 C 0.08423(9) 0.4417(2) 0.76542(11) 0.0215(6) Uani 1 1 d . . .
H52A H 0.1093 0.4649 0.8036 0.026 Uiso 1 1 calc R . .
C53 C 0.05776(10) 0.3441(3) 0.75882(12) 0.0275(6) Uani 1 1 d . . .
H53A H 0.0651 0.2994 0.7927 0.033 Uiso 1 1 calc R . .
C54 C 0.02103(10) 0.3111(3) 0.70393(13) 0.0281(6) Uani 1 1 d . . .
H54A H 0.0030 0.2448 0.7002 0.034 Uiso 1 1 calc R . .
C55 C 0.01004(9) 0.3744(3) 0.65364(12) 0.0291(6) Uani 1 1 d . . .
H55A H -0.0154 0.3517 0.6157 0.035 Uiso 1 1 calc R . .
C56 C 0.03670(9) 0.4711(3) 0.65968(11) 0.0227(6) Uani 1 1 d . . .
H56A H 0.0297 0.5137 0.6256 0.027 Uiso 1 1 calc R . .
C61 C 0.07703(8) 0.7564(2) 0.67326(11) 0.0169(5) Uani 1 1 d . . .
C62 C 0.09063(9) 0.8248(2) 0.64559(11) 0.0208(6) Uani 1 1 d . . .
H62A H 0.1160 0.7994 0.6514 0.025 Uiso 1 1 calc R . .
C63 C 0.06709(10) 0.9295(3) 0.60987(12) 0.0275(6) Uani 1 1 d . . .
H63A H 0.0762 0.9755 0.5910 0.033 Uiso 1 1 calc R . .
C64 C 0.02996(9) 0.9672(3) 0.60154(12) 0.0288(6) Uani 1 1 d . . .
H64A H 0.0138 1.0388 0.5770 0.035 Uiso 1 1 calc R . .
C65 C 0.01668(9) 0.9000(3) 0.62913(12) 0.0268(6) Uani 1 1 d . . .
H65A H -0.0086 0.9260 0.6235 0.032 Uiso 1 1 calc R . .
C66 C 0.04001(9) 0.7953(2) 0.66489(11) 0.0216(6) Uani 1 1 d . . .
H66A H 0.0308 0.7499 0.6837 0.026 Uiso 1 1 calc R . .
C71 C 0.14336(8) 0.6853(2) 0.79602(11) 0.0151(5) Uani 1 1 d . . .
C72 C 0.12729(9) 0.7729(2) 0.81452(11) 0.0181(5) Uani 1 1 d . . .
H72A H 0.0985 0.8027 0.7876 0.022 Uiso 1 1 calc R . .
C73 C 0.15366(9) 0.8166(2) 0.87288(11) 0.0206(6) Uani 1 1 d . . .
H73A H 0.1428 0.8758 0.8857 0.025 Uiso 1 1 calc R . .
C74 C 0.19561(9) 0.7739(2) 0.91196(11) 0.0221(6) Uani 1 1 d . . .
H74A H 0.2136 0.8047 0.9515 0.027 Uiso 1 1 calc R . .
C75 C 0.21174(9) 0.6858(3) 0.89375(12) 0.0254(6) Uani 1 1 d . . .
H75A H 0.2405 0.6558 0.9208 0.031 Uiso 1 1 calc R . .
C76 C 0.18544(8) 0.6421(3) 0.83550(11) 0.0213(6) Uani 1 1 d . . .
H76A H 0.1964 0.5825 0.8228 0.026 Uiso 1 1 calc R . .
C101 C 0.98170(10) 0.6389(3) 0.72095(15) 0.0431(8) Uani 1 1 d . . .
H101 H 0.9693 0.5601 0.7003 0.052 Uiso 1 1 calc R . .
C102 C 0.96345(13) 0.7551(4) 0.6933(2) 0.0541(11) Uani 1 1 d . . .
H10A H 0.9378 0.7545 0.6536 0.065 Uiso 1 1 calc R A 1
C103 C 0.98047(13) 0.8696(3) 0.7201(3) 0.087(2) Uani 0.50 1 d P . 1
C104 C 0.9637(2) 1.0035(6) 0.7096(3) 0.0453(17) Uani 0.50 1 d P B 1
H10B H 0.9878 1.0640 0.7323 0.068 Uiso 0.50 1 calc PR B 1
H10C H 0.9459 1.0108 0.7223 0.068 Uiso 0.50 1 calc PR B 1
H10D H 0.9463 1.0238 0.6675 0.068 Uiso 0.50 1 calc PR B 1
C113 C 0.98047(13) 0.8696(3) 0.7201(3) 0.087(2) Uani 0.50 1 d P . 2
H11A H 0.9670 0.9481 0.6999 0.104 Uiso 0.50 1 calc PR . 2

loop_
_atom_site_aniso_label
_atom_site_aniso_U_11
_atom_site_aniso_U_22
_atom_site_aniso_U_33
_atom_site_aniso_U_23
_atom_site_aniso_U_13
_atom_site_aniso_U_12
C1 0.0224(16) 0.0206(14) 0.0380(16) -0.0033(12) 0.0204(14) -0.0012(11)
B2 0.035(2) 0.0198(16) 0.0312(17) 0.0034(13) 0.0266(17) 0.0048(13)
B3 0.0227(18) 0.0226(16) 0.0216(16) -0.0001(13) 0.0098(15) -0.0007(13)
Rh4 0.02125(12) 0.01452(10) 0.01409(10) -0.00085(8) 0.01086(9) -0.00166(8)
C41 0.0399(19) 0.0186(13) 0.0316(15) -0.0053(12) 0.0258(15) -0.0020(12)
C42 0.0367(18) 0.0205(14) 0.0190(13) -0.0068(11) 0.0176(14) -0.0090(12)
C43 0.0367(19) 0.0322(17) 0.0349(17) -0.0017(13) 0.0234(16) -0.0072(14)
C44 0.041(2) 0.0326(17) 0.0428(18) -0.0009(14) 0.0312(17) -0.0053(14)
C45 0.051(2) 0.0264(15) 0.0314(16) 0.0022(13) 0.0322(17) 0.0013(14)
C46 0.0428(19) 0.0232(14) 0.0203(14) 0.0007(11) 0.0205(14) -0.0013(13)
C47 0.045(2) 0.0306(17) 0.0333(17) 0.0089(14) 0.0224(17) 0.0031(14)
C48 0.048(2) 0.0214(15) 0.0433(18) 0.0061(13) 0.0326(17) 0.0069(13)
B5 0.0223(18) 0.0216(15) 0.0293(17) 0.0029(13) 0.0160(15) -0.0029(13)
C6 0.0203(15) 0.0248(14) 0.0153(13) 0.0005(11) 0.0097(12) 0.0025(11)
B7 0.0268(18) 0.0179(14) 0.0181(14) -0.0004(11) 0.0141(14) 0.0009(12)
B8 0.0184(16) 0.0178(14) 0.0183(14) -0.0014(12) 0.0076(13) -0.0022(12)
B9 0.0230(18) 0.0210(15) 0.0260(16) 0.0017(12) 0.0175(15) -0.0004(12)
B10 0.0212(17) 0.0172(14) 0.0192(14) -0.0007(11) 0.0138(14) -0.0003(12)
B11 0.0200(17) 0.0192(15) 0.0214(15) 0.0016(12) 0.0116(14) 0.0000(12)
B12 0.0181(17) 0.0231(15) 0.0170(14) 0.0028(12) 0.0102(13) 0.0028(12)
B13 0.0198(16) 0.0190(15) 0.0201(15) -0.0023(12) 0.0115(14) 0.0014(12)
N1 0.0223(12) 0.0117(10) 0.0195(11) -0.0026(8) 0.0157(10) -0.0026(8)
P1 0.0180(4) 0.0126(3) 0.0147(3) -0.0006(2) 0.0110(3) 0.0000(2)
C11 0.0160(14) 0.0156(12) 0.0136(11) 0.0022(9) 0.0087(11) 0.0014(10)
C12 0.0246(16) 0.0232(14) 0.0242(14) -0.0081(11) 0.0158(13) -0.0049(11)
C13 0.0274(18) 0.0333(16) 0.0352(17) -0.0094(13) 0.0206(15) -0.0124(13)
C14 0.0221(16) 0.0295(15) 0.0305(15) 0.0033(12) 0.0184(14) 0.0022(12)
C15 0.0290(17) 0.0193(13) 0.0296(15) 0.0032(11) 0.0201(14) 0.0052(11)
C16 0.0203(15) 0.0145(11) 0.0230(13) -0.0024(10) 0.0136(12) -0.0007(10)
C21 0.0125(13) 0.0193(12) 0.0138(11) -0.0002(9) 0.0078(11) 0.0002(10)
C22 0.0188(15) 0.0185(14) 0.0199(13) -0.0014(10) 0.0072(12) 0.0039(10)
C23 0.0262(17) 0.0243(14) 0.0269(15) -0.0099(12) 0.0082(14) 0.0035(12)
C24 0.0220(16) 0.0357(17) 0.0174(13) -0.0078(12) 0.0020(12) 0.0022(13)
C25 0.0219(16) 0.0253(14) 0.0198(13) 0.0033(11) 0.0069(12) 0.0038(11)
C26 0.0209(15) 0.0184(13) 0.0206(13) -0.0010(10) 0.0125(12) -0.0035(10)
C31 0.0275(15) 0.0137(12) 0.0199(12) 0.0002(10) 0.0179(12) 0.0015(10)
C32 0.0272(16) 0.0190(13) 0.0290(15) 0.0006(11) 0.0186(13) -0.0011(11)
C33 0.042(2) 0.0182(14) 0.0461(19) 0.0021(13) 0.0334(17) -0.0048(13)
C34 0.056(2) 0.0251(15) 0.0320(16) 0.0085(13) 0.0322(17) 0.0045(14)
C35 0.042(2) 0.0255(15) 0.0213(14) 0.0023(12) 0.0163(14) -0.0019(13)
C36 0.0330(17) 0.0205(13) 0.0211(13) 0.0030(11) 0.0172(13) 0.0011(12)
P2 0.0169(4) 0.0130(3) 0.0146(3) -0.0023(2) 0.0107(3) -0.0016(2)
C51 0.0197(14) 0.0166(12) 0.0186(12) -0.0033(10) 0.0136(12) -0.0022(10)
C52 0.0260(16) 0.0230(13) 0.0187(13) -0.0061(10) 0.0155(12) -0.0075(11)
C53 0.0356(18) 0.0298(15) 0.0239(14) -0.0038(12) 0.0218(14) -0.0112(13)
C54 0.0314(17) 0.0252(15) 0.0312(15) -0.0036(12) 0.0211(14) -0.0127(12)
C55 0.0278(17) 0.0288(15) 0.0216(14) -0.0070(12) 0.0109(13) -0.0114(12)
C56 0.0227(15) 0.0228(14) 0.0183(13) 0.0018(11) 0.0106(12) -0.0014(11)
C61 0.0203(14) 0.0142(11) 0.0154(12) -0.0026(9) 0.0108(11) -0.0015(10)
C62 0.0254(16) 0.0167(13) 0.0240(13) -0.0018(10) 0.0172(13) -0.0006(10)
C63 0.0374(18) 0.0179(13) 0.0290(15) 0.0003(11) 0.0216(15) -0.0034(12)
C64 0.0293(17) 0.0166(13) 0.0278(15) 0.0034(11) 0.0114(14) 0.0041(11)
C65 0.0199(16) 0.0269(15) 0.0273(15) -0.0030(12) 0.0116(13) 0.0014(12)
C66 0.0233(15) 0.0204(13) 0.0216(13) -0.0034(11) 0.0141(12) -0.0022(11)
C71 0.0189(14) 0.0140(12) 0.0169(12) -0.0017(9) 0.0133(11) -0.0043(9)
C72 0.0204(15) 0.0168(13) 0.0185(12) 0.0007(10) 0.0128(12) 0.0023(10)
C73 0.0319(16) 0.0159(13) 0.0216(13) -0.0027(10) 0.0204(13) -0.0021(10)
C74 0.0241(16) 0.0260(15) 0.0178(13) -0.0067(11) 0.0138(12) -0.0084(11)
C75 0.0143(14) 0.0370(17) 0.0207(13) -0.0052(12) 0.0088(12) -0.0025(11)
C76 0.0182(15) 0.0253(14) 0.0217(13) -0.0071(11) 0.0131(12) -0.0031(11)
C101 0.043(2) 0.0367(19) 0.067(2) 0.0046(17) 0.0432(19) 0.0037(15)
C102 0.045(2) 0.045(2) 0.096(3) 0.019(2) 0.055(2) 0.0076(18)
C103 0.057(3) 0.031(2) 0.200(7) 0.027(3) 0.093(4) 0.0109(17)
C104 0.060(5) 0.034(4) 0.043(4) 0.008(3) 0.033(4) 0.002(3)
C113 0.057(3) 0.031(2) 0.200(7) 0.027(3) 0.093(4) 0.0109(17)

loop_
_geom_bond_atom_site_label_1
_geom_bond_atom_site_label_2
_geom_bond_distance
_geom_bond_site_symmetry_2
_geom_bond_publ_flag
C1 B3 1.543(4) . ?
C1 B2 1.544(4) . ?
C1 B5 1.754(4) . ?
C1 Rh4 2.209(3) . ?
B2 C6 1.683(4) . ?
B2 B9 1.833(4) . ?
B2 B5 2.139(5) . ?
B2 Rh4 2.278(3) . ?
B3 B8 1.787(4) . ?
B3 B7 1.848(5) . ?
B3 B5 1.961(4) . ?
B3 Rh4 2.380(3) . ?
Rh4 C46 2.126(3) . ?
Rh4 C45 2.135(3) . ?
Rh4 C42 2.211(3) . ?
Rh4 C41 2.212(3) . ?
Rh4 B7 2.239(3) . ?
Rh4 B10 2.255(3) . ?
Rh4 C6 2.363(3) . ?
C41 C42 1.406(4) . ?
C41 C48 1.511(4) . ?
C42 C43 1.499(4) . ?
C43 C44 1.529(4) . ?
C44 C45 1.510(4) . ?
C45 C46 1.428(4) . ?
C46 C47 1.522(4) . ?
C47 C48 1.524(4) . ?
B5 B11 1.806(4) . ?
B5 B8 1.870(4) . ?
B5 B9 1.904(5) . ?
C6 B12 1.670(4) . ?
C6 B9 1.695(4) . ?
C6 B10 1.705(4) . ?
B7 B13 1.769(4) . ?
B7 B8 1.780(4) . ?
B7 B10 1.822(4) . ?
B8 B11 1.760(4) . ?
B8 B13 1.761(4) . ?
B9 B11 1.737(4) . ?
B9 B12 1.749(4) . ?
B10 B13 1.786(4) . ?
B10 B12 1.797(4) . ?
B11 B12 1.779(4) . ?
B11 B13 1.798(4) . ?
B12 B13 1.768(4) . ?
N1 P2 1.591(2) . ?
N1 P1 1.592(2) . ?
P1 C11 1.800(3) . ?
P1 C21 1.810(2) . ?
P1 C31 1.814(2) . ?
C11 C12 1.393(3) . ?
C11 C16 1.402(3) . ?
C12 C13 1.388(4) . ?
C13 C14 1.387(4) . ?
C14 C15 1.383(4) . ?
C15 C16 1.387(4) . ?
C21 C26 1.392(3) . ?
C21 C22 1.396(3) . ?
C22 C23 1.389(4) . ?
C23 C24 1.382(4) . ?
C24 C25 1.385(4) . ?
C25 C26 1.388(4) . ?
C31 C32 1.396(4) . ?
C31 C36 1.403(4) . ?
C32 C33 1.399(4) . ?
C33 C34 1.379(4) . ?
C34 C35 1.389(4) . ?
C35 C36 1.381(4) . ?
P2 C61 1.803(3) . ?
P2 C71 1.806(2) . ?
P2 C51 1.810(3) . ?
C51 C56 1.393(3) . ?
C51 C52 1.399(3) . ?
C52 C53 1.386(4) . ?
C53 C54 1.374(4) . ?
C54 C55 1.396(4) . ?
C55 C56 1.390(4) . ?
C61 C66 1.394(4) . ?
C61 C62 1.405(3) . ?
C62 C63 1.386(4) . ?
C63 C64 1.396(4) . ?
C64 C65 1.387(4) . ?
C65 C66 1.386(4) . ?
C71 C76 1.389(4) . ?
C71 C72 1.395(3) . ?
C72 C73 1.398(3) . ?
C73 C74 1.382(4) . ?
C74 C75 1.394(4) . ?
C75 C76 1.395(3) . ?
C101 C102 1.378(5) . ?
C101 C101 1.379(7) 2_756 ?
C102 C103 1.350(6) . ?
C103 C103 1.437(11) 2_756 ?
C103 C104 1.490(7) . ?
